data_1545126
loop_
_publ_author_name
'Nyandoro, Stephen S.'
'Munissi, Joan J. E.'
'Kombo, Msim'
'Mgina, Clarence A.'
'Pan, Fangfang'
'Gruhonjic, Amra'
'Fitzpatrick, Paul'
'Lu, Yu'
'Wang, Bin'
'Rissanen, Kari'
'Erd\'elyi, M\'at\'e'

_publ_section_title
;
 Flavonoids from Erythrina schliebenii.
;
_journal_issue 2
_journal_name_full 'Journal of natural products'
_journal_page_first 377
_journal_page_last 383
_journal_paper_doi 10.1021/acs.jnatprod.6b00839
_journal_volume 80
_journal_year 2017
_chemical_formula_moiety 'C19 H18 O6'
_chemical_formula_sum 'C19 H18 O6'
_chemical_formula_weight 342.33
_space_group_crystal_system monoclinic
_space_group_IT_number 14
_space_group_name_Hall '-P 2ybc'
_space_group_name_H-M_alt 'P 1 21/c 1'
_symmetry_space_group_name_Hall '-P 2ybc'
_symmetry_space_group_name_H-M 'P 1 21/c 1'
_atom_sites_solution_hydrogens geom
_audit_creation_date 2016-08-08
_audit_creation_method
;
Olex2 1.2
(compiled 2016.02.19 svn.r3266 for OlexSys, GUI svn.r5155)
;
_cell_angle_alpha 90
_cell_angle_beta 113.850(2)
_cell_angle_gamma 90
_cell_formula_units_Z 4
_cell_length_a 11.8767(3)
_cell_length_b 9.3428(3)
_cell_length_c 16.2435(5)
_cell_measurement_reflns_used 2957
_cell_measurement_temperature 173.00(10)
_cell_measurement_theta_max 28.700
_cell_measurement_theta_min 0.407
_cell_volume 1648.49(9)
_computing_cell_refinement 'HKL Scalepack (Otwinowski & Minor 1997)'
_computing_data_collection 'Collect (Bruker AXS BV, 1997-2004)'
_computing_data_reduction 'HKL Denzo and Scalepack (Otwinowski & Minor 1997)'
_computing_molecular_graphics 'Olex2 (Dolomanov et al., 2009)'
_computing_publication_material 'Olex2 (Dolomanov et al., 2009)'
_computing_structure_refinement 'ShelXL (Sheldrick, 2015)'
_diffrn_ambient_temperature 173.00(10)
_diffrn_measured_fraction_theta_full 0.995
_diffrn_measured_fraction_theta_max 0.989
_diffrn_measurement_device_type 'Bruker Kappa CCD'
_diffrn_radiation_type MoK\a
_diffrn_radiation_wavelength 0.71073
_diffrn_reflns_av_R_equivalents 0.0277
_diffrn_reflns_av_unetI/netI 0.0458
_diffrn_reflns_Laue_measured_fraction_full 0.995
_diffrn_reflns_Laue_measured_fraction_max 0.989
_diffrn_reflns_limit_h_max 15
_diffrn_reflns_limit_h_min -15
_diffrn_reflns_limit_k_max 12
_diffrn_reflns_limit_k_min -11
_diffrn_reflns_limit_l_max 22
_diffrn_reflns_limit_l_min -19
_diffrn_reflns_number 8571
_diffrn_reflns_point_group_measured_fraction_full 0.995
_diffrn_reflns_point_group_measured_fraction_max 0.989
_diffrn_reflns_theta_full 25.250
_diffrn_reflns_theta_max 28.865
_diffrn_reflns_theta_min 3.411
_exptl_absorpt_coefficient_mu 0.103
_exptl_absorpt_correction_T_max 0.7458
_exptl_absorpt_correction_T_min 0.6700
_exptl_absorpt_correction_type multi-scan
_exptl_absorpt_process_details
;
SADABS-2008/1 (Bruker,2008) was used for absorption correction.
wR2(int) was 0.0612 before and 0.0535 after correction.
The Ratio of minimum to maximum transmission is 0.8984.
The \l/2 correction factor is 0.0015.
;
_exptl_crystal_colour colourless
_exptl_crystal_colour_primary colourless
_exptl_crystal_density_diffrn 1.379
_exptl_crystal_description block
_exptl_crystal_F_000 720
_exptl_crystal_size_max 0.52
_exptl_crystal_size_mid 0.32
_exptl_crystal_size_min 0.28
_refine_diff_density_max 0.305
_refine_diff_density_min -0.212
_refine_diff_density_rms 0.044
_refine_ls_extinction_method none
_refine_ls_goodness_of_fit_ref 1.043
_refine_ls_hydrogen_treatment constr
_refine_ls_matrix_type full
_refine_ls_number_parameters 230
_refine_ls_number_reflns 4286
_refine_ls_number_restraints 0
_refine_ls_restrained_S_all 1.043
_refine_ls_R_factor_all 0.0655
_refine_ls_R_factor_gt 0.0479
_refine_ls_shift/su_max 0.000
_refine_ls_shift/su_mean 0.000
_refine_ls_structure_factor_coef Fsqd
_refine_ls_weighting_details 'w=1/[\s^2^(Fo^2^)+(0.0407P)^2^+0.6572P] where P=(Fo^2^+2Fc^2^)/3'
_refine_ls_weighting_scheme calc
_refine_ls_wR_factor_gt 0.1104
_refine_ls_wR_factor_ref 0.1193
_reflns_Friedel_coverage 0.000
_reflns_number_gt 3322
_reflns_number_total 4286
_reflns_threshold_expression 'I > 2\s(I)'
_cod_data_source_file np6b00839_si_005.cif
_cod_data_source_block 22
_cod_depositor_comments 'Adding full bibliography for 1545126--1545129.cif.'
_cod_database_code 1545126
_shelx_space_group_comment
;
The symmetry employed for this shelxl refinement is uniquely defined
by the following loop, which should always be used as a source of
symmetry information in preference to the above space-group names.
They are only intended as comments.
;
_shelx_estimated_absorpt_t_max 0.972
_shelx_estimated_absorpt_t_min 0.948
_olex2_refinement_description
;
1. Fixed Uiso
 At 1.2 times of:
  All C(H) groups
 At 1.5 times of:
  All C(H,H,H) groups
2.a Aromatic/amide H refined with riding coordinates:
 C6(H6), C8(H8), C11(H11), C12(H12), C14(H14), C15(H15)
2.b Idealised Me refined as rotating group:
 C16(H16A,H16B,H16C), C17(H17A,H17B,H17C), C18(H18A,H18B,H18C), C19(H19A,H19B,
 H19C)
;
_shelx_shelxl_version_number 2016/4
_olex2_submission_special_instructions 'No special instructions were received'

loop_
_space_group_symop_operation_xyz
'x, y, z'
'-x, y+1/2, -z+1/2'
'-x, -y, -z'
'x, -y-1/2, z-1/2'

loop_
_atom_site_label
_atom_site_type_symbol
_atom_site_fract_x
_atom_site_fract_y
_atom_site_fract_z
_atom_site_U_iso_or_equiv
_atom_site_adp_type
_atom_site_occupancy
_atom_site_site_symmetry_order
_atom_site_calc_flag
_atom_site_refinement_flags_posn
O1 O 0.33627(9) 0.40748(10) 0.87537(7) 0.0274(2) Uani 1 1 d .
O2 O 0.63176(10) 0.14299(12) 0.99298(9) 0.0407(3) Uani 1 1 d .
O3 O 0.77023(9) 0.34703(11) 0.94867(7) 0.0326(3) Uani 1 1 d .
O4 O 0.78064(9) 0.62941(12) 0.90676(7) 0.0323(2) Uani 1 1 d .
O5 O 0.57747(9) 0.79163(11) 0.84690(8) 0.0323(2) Uani 1 1 d .
O6 O -0.17790(9) 0.14015(13) 0.80123(8) 0.0377(3) Uani 1 1 d .
C1 C 0.45132(12) 0.45508(15) 0.88714(9) 0.0237(3) Uani 1 1 d .
C2 C 0.55548(12) 0.36841(14) 0.92213(9) 0.0242(3) Uani 1 1 d .
C3 C 0.66725(12) 0.43003(16) 0.92654(9) 0.0254(3) Uani 1 1 d .
C4 C 0.67160(12) 0.57081(15) 0.90148(9) 0.0254(3) Uani 1 1 d .
C5 C 0.56388(13) 0.65507(14) 0.86976(9) 0.0251(3) Uani 1 1 d .
C6 C 0.45314(13) 0.59695(15) 0.86174(9) 0.0251(3) Uani 1 1 d .
H6 H 0.379883 0.652489 0.839417 0.030 Uiso 1 1 calc R
C7 C 0.32222(13) 0.27053(14) 0.89903(9) 0.0245(3) Uani 1 1 d .
C8 C 0.41872(13) 0.18180(15) 0.93612(10) 0.0270(3) Uani 1 1 d .
H8 H 0.404299 0.087566 0.951602 0.032 Uiso 1 1 calc R
C9 C 0.54356(13) 0.22347(15) 0.95350(10) 0.0275(3) Uani 1 1 d .
C10 C 0.19214(12) 0.23707(15) 0.87667(9) 0.0251(3) Uani 1 1 d .
C11 C 0.09804(13) 0.31862(16) 0.81316(10) 0.0279(3) Uani 1 1 d .
H11 H 0.118556 0.399187 0.786287 0.033 Uiso 1 1 calc R
C12 C -0.02403(13) 0.28362(16) 0.78906(10) 0.0298(3) Uani 1 1 d .
H12 H -0.086829 0.338580 0.744856 0.036 Uiso 1 1 calc R
C13 C -0.05519(13) 0.16761(16) 0.82959(10) 0.0293(3) Uani 1 1 d .
C14 C 0.03707(14) 0.08662(17) 0.89325(11) 0.0344(3) Uani 1 1 d .
H14 H 0.016216 0.007801 0.921304 0.041 Uiso 1 1 calc R
C15 C 0.15974(14) 0.12068(17) 0.91597(11) 0.0326(3) Uani 1 1 d .
H15 H 0.222398 0.063825 0.958886 0.039 Uiso 1 1 calc R
C16 C 0.8597(2) 0.3618(2) 1.03825(16) 0.0687(7) Uani 1 1 d .
H16A H 0.823899 0.332771 1.080458 0.103 Uiso 1 1 calc GR
H16B H 0.886259 0.461879 1.049367 0.103 Uiso 1 1 calc GR
H16C H 0.930769 0.300910 1.046761 0.103 Uiso 1 1 calc GR
C17 C 0.79962(17) 0.6081(2) 0.82677(14) 0.0528(5) Uani 1 1 d .
H17A H 0.875354 0.656843 0.832137 0.079 Uiso 1 1 calc GR
H17B H 0.729677 0.647419 0.775403 0.079 Uiso 1 1 calc GR
H17C H 0.806914 0.505477 0.817562 0.079 Uiso 1 1 calc GR
C18 C 0.46870(15) 0.87809(16) 0.81398(12) 0.0353(4) Uani 1 1 d .
H18A H 0.435100 0.884416 0.859917 0.053 Uiso 1 1 calc GR
H18B H 0.407383 0.834791 0.759266 0.053 Uiso 1 1 calc GR
H18C H 0.489142 0.974271 0.800202 0.053 Uiso 1 1 calc GR
C19 C -0.21521(15) 0.0408(2) 0.85311(12) 0.0426(4) Uani 1 1 d .
H19A H -0.184148 0.073192 0.915783 0.064 Uiso 1 1 calc GR
H19B H -0.181616 -0.054159 0.850666 0.064 Uiso 1 1 calc GR
H19C H -0.305285 0.035639 0.828223 0.064 Uiso 1 1 calc GR

loop_
_atom_site_aniso_label
_atom_site_aniso_U_11
_atom_site_aniso_U_22
_atom_site_aniso_U_33
_atom_site_aniso_U_23
_atom_site_aniso_U_13
_atom_site_aniso_U_12
O1 0.0230(5) 0.0228(5) 0.0371(6) 0.0050(4) 0.0129(4) -0.0001(4)
O2 0.0290(6) 0.0312(6) 0.0590(8) 0.0157(5) 0.0148(5) 0.0063(5)
O3 0.0221(5) 0.0305(6) 0.0415(6) 0.0013(5) 0.0090(4) 0.0040(4)
O4 0.0242(5) 0.0341(6) 0.0364(6) 0.0008(4) 0.0100(4) -0.0065(4)
O5 0.0287(5) 0.0240(5) 0.0441(6) 0.0078(5) 0.0145(5) -0.0005(4)
O6 0.0244(5) 0.0490(7) 0.0374(6) 0.0051(5) 0.0102(4) -0.0079(5)
C1 0.0235(6) 0.0238(7) 0.0245(6) -0.0001(5) 0.0105(5) -0.0016(5)
C2 0.0253(6) 0.0220(6) 0.0247(6) -0.0005(5) 0.0094(5) -0.0006(5)
C3 0.0226(6) 0.0268(7) 0.0245(7) -0.0003(5) 0.0072(5) 0.0009(6)
C4 0.0219(6) 0.0281(7) 0.0248(6) -0.0013(5) 0.0078(5) -0.0048(6)
C5 0.0294(7) 0.0208(6) 0.0254(7) 0.0016(5) 0.0113(5) -0.0020(6)
C6 0.0243(6) 0.0234(7) 0.0269(7) 0.0028(5) 0.0097(5) 0.0006(6)
C7 0.0275(7) 0.0217(6) 0.0261(7) 0.0009(5) 0.0126(5) -0.0025(6)
C8 0.0293(7) 0.0215(6) 0.0306(7) 0.0023(5) 0.0126(6) -0.0018(6)
C9 0.0278(7) 0.0244(7) 0.0296(7) 0.0030(5) 0.0109(6) 0.0010(6)
C10 0.0255(7) 0.0235(7) 0.0273(7) -0.0007(5) 0.0115(5) -0.0011(5)
C11 0.0289(7) 0.0257(7) 0.0305(7) 0.0023(6) 0.0135(6) -0.0004(6)
C12 0.0263(7) 0.0316(8) 0.0305(7) 0.0028(6) 0.0106(6) 0.0034(6)
C13 0.0244(7) 0.0337(8) 0.0297(7) -0.0048(6) 0.0109(6) -0.0046(6)
C14 0.0325(8) 0.0297(8) 0.0417(9) 0.0067(7) 0.0157(7) -0.0056(6)
C15 0.0258(7) 0.0335(8) 0.0362(8) 0.0086(6) 0.0102(6) -0.0010(6)
C16 0.0466(11) 0.0597(13) 0.0615(13) -0.0090(11) -0.0179(10) 0.0167(10)
C17 0.0393(9) 0.0773(14) 0.0492(11) -0.0016(10) 0.0257(8) -0.0160(10)
C18 0.0352(8) 0.0253(7) 0.0467(9) 0.0092(7) 0.0180(7) 0.0030(6)
C19 0.0304(8) 0.0503(10) 0.0468(10) 0.0047(8) 0.0152(7) -0.0094(8)

loop_
_atom_type_symbol
_atom_type_description
_atom_type_scat_dispersion_real
_atom_type_scat_dispersion_imag
_atom_type_scat_source
C C 0.0030 0.0020 'International Tables Vol C Tables 4.2.6.8 and 6.1.1.4'
H H 0.0000 0.0000 'International Tables Vol C Tables 4.2.6.8 and 6.1.1.4'
O O 0.0110 0.0060 'International Tables Vol C Tables 4.2.6.8 and 6.1.1.4'

loop_
_geom_angle_atom_site_label_1
_geom_angle_atom_site_label_2
_geom_angle_atom_site_label_3
_geom_angle
C7 O1 C1 119.45(11)
C3 O3 C16 115.70(14)
C4 O4 C17 112.39(12)
C5 O5 C18 116.35(11)
C13 O6 C19 117.63(12)
O1 C1 C2 122.51(12)
O1 C1 C6 113.63(12)
C6 C1 C2 123.86(13)
C1 C2 C3 116.24(12)
C1 C2 C9 118.79(12)
C3 C2 C9 124.95(12)
O3 C3 C2 120.07(13)
O3 C3 C4 118.71(12)
C4 C3 C2 121.00(13)
O4 C4 C3 120.38(13)
O4 C4 C5 119.50(12)
C3 C4 C5 120.12(12)
O5 C5 C4 115.75(12)
O5 C5 C6 123.97(13)
C6 C5 C4 120.27(13)
C1 C6 H6 120.8
C5 C6 C1 118.40(13)
C5 C6 H6 120.8
O1 C7 C10 111.44(11)
C8 C7 O1 121.68(12)
C8 C7 C10 126.87(13)
C7 C8 H8 118.6
C7 C8 C9 122.87(13)
C9 C8 H8 118.6
O2 C9 C2 123.93(13)
O2 C9 C8 121.60(13)
C8 C9 C2 114.46(12)
C11 C10 C7 120.80(12)
C15 C10 C7 120.70(13)
C15 C10 C11 118.46(13)
C10 C11 H11 119.5
C12 C11 C10 120.94(13)
C12 C11 H11 119.5
C11 C12 H12 120.0
C11 C12 C13 119.98(13)
C13 C12 H12 120.0
O6 C13 C12 116.01(13)
O6 C13 C14 124.28(14)
C14 C13 C12 119.70(13)
C13 C14 H14 120.0
C15 C14 C13 120.06(14)
C15 C14 H14 120.0
C10 C15 H15 119.6
C14 C15 C10 120.84(14)
C14 C15 H15 119.6
O3 C16 H16A 109.5
O3 C16 H16B 109.5
O3 C16 H16C 109.5
H16A C16 H16B 109.5
H16A C16 H16C 109.5
H16B C16 H16C 109.5
O4 C17 H17A 109.5
O4 C17 H17B 109.5
O4 C17 H17C 109.5
H17A C17 H17B 109.5
H17A C17 H17C 109.5
H17B C17 H17C 109.5
O5 C18 H18A 109.5
O5 C18 H18B 109.5
O5 C18 H18C 109.5
H18A C18 H18B 109.5
H18A C18 H18C 109.5
H18B C18 H18C 109.5
O6 C19 H19A 109.5
O6 C19 H19B 109.5
O6 C19 H19C 109.5
H19A C19 H19B 109.5
H19A C19 H19C 109.5
H19B C19 H19C 109.5

loop_
_geom_bond_atom_site_label_1
_geom_bond_atom_site_label_2
_geom_bond_distance
O1 C1 1.3748(16)
O1 C7 1.3654(16)
O2 C9 1.2372(17)
O3 C3 1.3678(17)
O3 C16 1.420(2)
O4 C4 1.3765(16)
O4 C17 1.419(2)
O5 C5 1.3565(16)
O5 C18 1.4313(18)
O6 C13 1.3635(17)
O6 C19 1.439(2)
C1 C2 1.3930(19)
C1 C6 1.3910(19)
C2 C3 1.4219(19)
C2 C9 1.4736(19)
C3 C4 1.384(2)
C4 C5 1.410(2)
C5 C6 1.3796(19)
C6 H6 0.9500
C7 C8 1.344(2)
C7 C10 1.4705(19)
C8 H8 0.9500
C8 C9 1.446(2)
C10 C11 1.4005(19)
C10 C15 1.392(2)
C11 H11 0.9500
C11 C12 1.379(2)
C12 H12 0.9500
C12 C13 1.394(2)
C13 C14 1.388(2)
C14 H14 0.9500
C14 C15 1.388(2)
C15 H15 0.9500
C16 H16A 0.9800
C16 H16B 0.9800
C16 H16C 0.9800
C17 H17A 0.9800
C17 H17B 0.9800
C17 H17C 0.9800
C18 H18A 0.9800
C18 H18B 0.9800
C18 H18C 0.9800
C19 H19A 0.9800
C19 H19B 0.9800
C19 H19C 0.9800

loop_
_geom_torsion_atom_site_label_1
_geom_torsion_atom_site_label_2
_geom_torsion_atom_site_label_3
_geom_torsion_atom_site_label_4
_geom_torsion
O1 C1 C2 C3 177.16(12)
O1 C1 C2 C9 -4.3(2)
O1 C1 C6 C5 -179.21(12)
O1 C7 C8 C9 -0.2(2)
O1 C7 C10 C11 19.81(18)
O1 C7 C10 C15 -162.34(13)
O3 C3 C4 O4 -5.9(2)
O3 C3 C4 C5 173.73(13)
O4 C4 C5 O5 -0.43(19)
O4 C4 C5 C6 178.26(12)
O5 C5 C6 C1 179.70(13)
O6 C13 C14 C15 178.18(15)
C1 O1 C7 C8 1.97(19)
C1 O1 C7 C10 -176.72(11)
C1 C2 C3 O3 -171.37(12)
C1 C2 C3 C4 3.2(2)
C1 C2 C9 O2 -173.19(14)
C1 C2 C9 C8 5.60(19)
C2 C1 C6 C5 1.4(2)
C2 C3 C4 O4 179.49(12)
C2 C3 C4 C5 -0.9(2)
C3 C2 C9 O2 5.2(2)
C3 C2 C9 C8 -175.98(13)
C3 C4 C5 O5 179.98(13)
C3 C4 C5 C6 -1.3(2)
C4 C5 C6 C1 1.1(2)
C6 C1 C2 C3 -3.5(2)
C6 C1 C2 C9 175.05(13)
C7 O1 C1 C2 0.38(19)
C7 O1 C1 C6 -179.03(12)
C7 C8 C9 O2 175.26(15)
C7 C8 C9 C2 -3.6(2)
C7 C10 C11 C12 177.07(13)
C7 C10 C15 C14 -178.32(15)
C8 C7 C10 C11 -158.80(14)
C8 C7 C10 C15 19.1(2)
C9 C2 C3 O3 10.2(2)
C9 C2 C3 C4 -175.25(13)
C10 C7 C8 C9 178.28(13)
C10 C11 C12 C13 1.5(2)
C11 C10 C15 C14 -0.4(2)
C11 C12 C13 O6 -179.53(13)
C11 C12 C13 C14 -0.9(2)
C12 C13 C14 C15 -0.4(2)
C13 C14 C15 C10 1.0(3)
C15 C10 C11 C12 -0.8(2)
C16 O3 C3 C2 -102.63(19)
C16 O3 C3 C4 82.67(19)
C17 O4 C4 C3 88.71(17)
C17 O4 C4 C5 -90.88(17)
C18 O5 C5 C4 179.57(13)
C18 O5 C5 C6 0.9(2)
C19 O6 C13 C12 -167.92(14)
C19 O6 C13 C14 13.5(2)
